data_1505299
loop_
_publ_author_name
'San Miguel, Lidaris'
'Porter, 3rd, William W'
'Matzger, Adam J.'

_publ_section_title
;
 Planar beta-linked oligothiophenes based on thieno[3,2-b]thiophene and
 dithieno[3,2-b:2',3'-d]thiophene fused units.
;
_journal_issue 6
_journal_name_full 'Organic letters'
_journal_page_first 1005
_journal_page_last 1008
_journal_paper_doi 10.1021/ol0630393
_journal_volume 9
_journal_year 2007
_chemical_formula_moiety 'C18 H8 S6'
_chemical_formula_sum 'C18 H8 S6'
_chemical_formula_weight 416.60
_chemical_name_common beta(T2-T2-T2)
_chemical_name_systematic
; 
3,3';6',3''-ter(thieno[3,2-b]thiophene)
;
_space_group_IT_number 15
_symmetry_cell_setting monoclinic
_symmetry_space_group_name_Hall '-C 2yc'
_symmetry_space_group_name_H-M 'C 1 2/c 1'
_atom_sites_solution_hydrogens geom
_atom_sites_solution_primary direct
_atom_sites_solution_secondary difmap
_audit_creation_method SHELXL-97
_cell_angle_alpha 90.00
_cell_angle_beta 94.607(13)
_cell_angle_gamma 90.00
_cell_formula_units_Z 8
_cell_length_a 27.992(5)
_cell_length_b 10.3519(18)
_cell_length_c 11.1225(19)
_cell_measurement_reflns_used 8339
_cell_measurement_temperature 295
_cell_measurement_theta_max 66.6
_cell_measurement_theta_min 7.3
_cell_volume 3212.6(10)
_computing_cell_refinement PROCESS-AUTO
_computing_data_collection PROCESS-AUTO
_computing_data_reduction CrystalStructure
_computing_publication_material 'CrystalStructure 3.7.0'
_computing_structure_refinement 'SHELXL-97 (Sheldrick, 1997)'
_computing_structure_solution 'SHELXS-97 (Sheldrick, 1990)'
_diffrn_ambient_temperature 295
_diffrn_detector_area_resol_mean 10.00
_diffrn_measured_fraction_theta_full 0.994
_diffrn_measured_fraction_theta_max 0.994
_diffrn_measurement_device_type 'Rigaku RAXIS-SPIDER'
_diffrn_measurement_method \w
_diffrn_radiation_monochromator graphite
_diffrn_radiation_source 'fine-focus sealed tube'
_diffrn_radiation_type CuK\a
_diffrn_radiation_wavelength 1.54180
_diffrn_reflns_av_R_equivalents 0.0860
_diffrn_reflns_av_sigmaI/netI 0.1080
_diffrn_reflns_limit_h_max 33
_diffrn_reflns_limit_h_min -33
_diffrn_reflns_limit_k_max 12
_diffrn_reflns_limit_k_min -12
_diffrn_reflns_limit_l_max 13
_diffrn_reflns_limit_l_min -12
_diffrn_reflns_number 14083
_diffrn_reflns_theta_full 66.59
_diffrn_reflns_theta_max 66.59
_diffrn_reflns_theta_min 7.34
_exptl_absorpt_coefficient_mu 7.830
_exptl_absorpt_correction_T_max 0.9258
_exptl_absorpt_correction_T_min 0.4534
_exptl_absorpt_correction_type multi-scan
_exptl_absorpt_process_details
; 
    Higashi, T. (1995). Program for Absorption Correction.
    Rigaku Corporation, Tokyo, Japan. 
;
_exptl_crystal_colour Colorless
_exptl_crystal_density_diffrn 1.723
_exptl_crystal_density_method 'not measured'
_exptl_crystal_description Plate
_exptl_crystal_F_000 1696
_exptl_crystal_size_max 0.12
_exptl_crystal_size_mid 0.04
_exptl_crystal_size_min 0.01
_refine_diff_density_max 0.606
_refine_diff_density_min -0.310
_refine_diff_density_rms 0.082
_refine_ls_extinction_method none
_refine_ls_goodness_of_fit_ref 0.934
_refine_ls_hydrogen_treatment refall
_refine_ls_matrix_type full
_refine_ls_number_parameters 219
_refine_ls_number_reflns 2816
_refine_ls_number_restraints 0
_refine_ls_restrained_S_all 0.934
_refine_ls_R_factor_all 0.0989
_refine_ls_R_factor_gt 0.0535
_refine_ls_shift/su_max 0.001
_refine_ls_shift/su_mean 0.000
_refine_ls_structure_factor_coef Fsqd
_refine_ls_weighting_details 'calc w=1/[\s^2^(Fo^2^)+(0.0566P)^2^+0.0000P] where P=(Fo^2^+2Fc^2^)/3'
_refine_ls_weighting_scheme calc
_refine_ls_wR_factor_gt 0.1188
_refine_ls_wR_factor_ref 0.1483
_reflns_number_gt 1464
_reflns_number_total 2816
_reflns_threshold_expression >2sigma(I)
_cod_data_source_file ol0630393si20070202_114846.cif
_cod_data_source_block beta(T2-T2-T2)
_cod_database_code 1505299

loop_
_symmetry_equiv_pos_as_xyz
'x, y, z'
'-x, y, -z+1/2'
'x+1/2, y+1/2, z'
'-x+1/2, y+1/2, -z+1/2'
'-x, -y, -z'
'x, -y, z-1/2'
'-x+1/2, -y+1/2, -z'
'x+1/2, -y+1/2, z-1/2'

loop_
_atom_site_label
_atom_site_type_symbol
_atom_site_fract_x
_atom_site_fract_y
_atom_site_fract_z
_atom_site_U_iso_or_equiv
_atom_site_adp_type
_atom_site_occupancy
_atom_site_symmetry_multiplicity
_atom_site_calc_flag
_atom_site_refinement_flags
S1 S 0.62977(4) 0.26958(10) 0.45463(9) 0.0526(4) Uani 1 1 d .
S2 S 0.56623(4) 0.00547(10) 0.21159(9) 0.0512(4) Uani 1 1 d .
S3 S 0.78201(3) 0.27103(10) 0.25828(9) 0.0488(3) Uani 1 1 d .
S4 S 0.71878(4) 0.00938(9) 0.01212(9) 0.0472(3) Uani 1 1 d .
S5 S 0.93709(4) 0.25954(10) 0.07209(10) 0.0547(4) Uani 1 1 d .
S6 S 0.87225(4) 0.00700(10) -0.18020(9) 0.0523(4) Uani 1 1 d .
C1 C 0.57346(15) 0.2381(4) 0.4980(4) 0.0546(12) Uani 1 1 d .
H1 H 0.5611 0.2770 0.5643 0.066 Uiso 1 1 calc R
C2 C 0.54884(14) 0.1516(4) 0.4269(4) 0.0509(11) Uani 1 1 d .
H2 H 0.5180 0.1230 0.4383 0.061 Uiso 1 1 calc R
C3 C 0.57601(14) 0.1105(4) 0.3332(3) 0.0451(11) Uani 1 1 d .
C4 C 0.62117(14) 0.1634(3) 0.3351(3) 0.0398(10) Uani 1 1 d .
C5 C 0.64922(14) 0.1201(4) 0.2400(3) 0.0406(10) Uani 1 1 d .
C6 C 0.62262(13) 0.0356(4) 0.1676(3) 0.0462(11) Uani 1 1 d .
H3 H 0.6341 -0.0025 0.0999 0.055 Uiso 1 1 calc R
C7 C 0.72467(13) 0.2455(4) 0.2965(3) 0.0457(11) Uani 1 1 d .
H4 H 0.7122 0.2867 0.3614 0.055 Uiso 1 1 calc R
C8 C 0.69867(14) 0.1601(4) 0.2245(3) 0.0396(10) Uani 1 1 d .
C9 C 0.72747(13) 0.1145(3) 0.1331(3) 0.0403(10) Uani 1 1 d .
C10 C 0.77344(14) 0.1642(4) 0.1387(3) 0.0416(10) Uani 1 1 d .
C11 C 0.80249(14) 0.1195(3) 0.0465(3) 0.0399(10) Uani 1 1 d .
C12 C 0.77623(13) 0.0344(4) -0.0264(3) 0.0460(11) Uani 1 1 d .
H5 H 0.7886 -0.0067 -0.0915 0.055 Uiso 1 1 calc R
C13 C 0.87883(14) 0.2392(3) 0.1074(4) 0.0467(11) Uani 1 1 d .
H6 H 0.8664 0.2815 0.1718 0.056 Uiso 1 1 calc R
C14 C 0.85224(14) 0.1560(4) 0.0336(3) 0.0405(10) Uani 1 1 d .
C15 C 0.88156(14) 0.1077(3) -0.0567(3) 0.0421(10) Uani 1 1 d .
C16 C 0.92769(14) 0.1528(4) -0.0465(3) 0.0465(11) Uani 1 1 d .
C17 C 0.95625(15) 0.1057(4) -0.1372(4) 0.0548(12) Uani 1 1 d .
H7 H 0.9883 0.1271 -0.1431 0.066 Uiso 1 1 calc R
C18 C 0.93062(15) 0.0262(4) -0.2135(4) 0.0558(12) Uani 1 1 d .
H8 H 0.9434 -0.0146 -0.2782 0.067 Uiso 1 1 calc R

loop_
_atom_site_aniso_label
_atom_site_aniso_U_11
_atom_site_aniso_U_22
_atom_site_aniso_U_33
_atom_site_aniso_U_23
_atom_site_aniso_U_13
_atom_site_aniso_U_12
S1 0.0499(8) 0.0597(8) 0.0494(7) -0.0074(6) 0.0110(6) -0.0001(6)
S2 0.0436(7) 0.0595(8) 0.0508(7) -0.0023(6) 0.0062(5) -0.0048(5)
S3 0.0442(8) 0.0565(8) 0.0465(7) -0.0081(5) 0.0085(5) -0.0054(5)
S4 0.0439(7) 0.0524(8) 0.0459(7) -0.0053(5) 0.0076(5) -0.0050(5)
S5 0.0479(8) 0.0621(8) 0.0556(8) -0.0078(6) 0.0133(6) -0.0092(6)
S6 0.0531(8) 0.0557(8) 0.0496(7) -0.0059(5) 0.0134(6) -0.0054(5)
C1 0.051(3) 0.064(3) 0.050(3) -0.002(2) 0.015(2) 0.011(2)
C2 0.040(3) 0.060(3) 0.054(3) 0.007(2) 0.013(2) 0.004(2)
C3 0.041(3) 0.051(3) 0.044(3) 0.005(2) 0.009(2) 0.002(2)
C4 0.042(3) 0.041(2) 0.037(2) -0.0032(19) 0.002(2) 0.001(2)
C5 0.041(3) 0.041(2) 0.041(2) 0.0039(19) 0.006(2) 0.002(2)
C6 0.043(3) 0.056(3) 0.041(2) -0.003(2) 0.010(2) 0.003(2)
C7 0.047(3) 0.051(3) 0.040(2) -0.005(2) 0.013(2) 0.000(2)
C8 0.040(2) 0.042(2) 0.038(2) -0.0010(19) 0.008(2) 0.002(2)
C9 0.038(2) 0.046(3) 0.038(2) 0.002(2) 0.006(2) -0.001(2)
C10 0.040(3) 0.044(3) 0.039(2) 0.001(2) 0.000(2) 0.002(2)
C11 0.041(3) 0.042(3) 0.037(2) 0.0026(19) 0.008(2) 0.002(2)
C12 0.042(3) 0.056(3) 0.040(2) -0.005(2) 0.010(2) -0.001(2)
C13 0.041(3) 0.049(3) 0.051(3) -0.002(2) 0.012(2) -0.001(2)
C14 0.038(3) 0.043(3) 0.041(3) 0.0005(19) 0.008(2) 0.002(2)
C15 0.044(3) 0.040(2) 0.043(2) 0.003(2) 0.009(2) 0.003(2)
C16 0.042(3) 0.051(3) 0.048(3) 0.000(2) 0.015(2) -0.006(2)
C17 0.044(3) 0.058(3) 0.065(3) -0.004(2) 0.019(2) -0.011(2)
C18 0.056(3) 0.061(3) 0.054(3) -0.008(2) 0.024(2) -0.002(2)

loop_
_atom_type_symbol
_atom_type_description
_atom_type_scat_dispersion_real
_atom_type_scat_dispersion_imag
_atom_type_scat_source
C C 0.0181 0.0091 'International Tables Vol C Tables 4.2.6.8 and 6.1.1.4'
H H 0.0000 0.0000 'International Tables Vol C Tables 4.2.6.8 and 6.1.1.4'
S S 0.3331 0.5567 'International Tables Vol C Tables 4.2.6.8 and 6.1.1.4'

loop_
_geom_angle_atom_site_label_1
_geom_angle_atom_site_label_2
_geom_angle_atom_site_label_3
_geom_angle
C1 S1 C4 91.2(2)
C6 S2 C3 90.99(18)
C7 S3 C10 91.00(19)
C12 S4 C9 91.33(18)
C13 S5 C16 90.41(19)
C18 S6 C15 90.92(19)
C2 C1 S1 113.5(3)
C1 C2 C3 110.8(4)
C4 C3 C2 114.8(4)
C4 C3 S2 110.3(3)
C2 C3 S2 134.9(3)
C3 C4 C5 114.8(4)
C3 C4 S1 109.6(3)
C5 C4 S1 135.5(3)
C6 C5 C4 109.2(4)
C6 C5 C8 125.8(4)
C4 C5 C8 125.0(4)
C5 C6 S2 114.7(3)
C8 C7 S3 114.9(3)
C7 C8 C9 109.1(4)
C7 C8 C5 125.3(4)
C9 C8 C5 125.6(4)
C10 C9 C8 115.0(4)
C10 C9 S4 109.9(3)
C8 C9 S4 135.1(3)
C9 C10 C11 115.2(4)
C9 C10 S3 110.1(3)
C11 C10 S3 134.7(3)
C12 C11 C10 108.8(4)
C12 C11 C14 125.4(4)
C10 C11 C14 125.8(4)
C11 C12 S4 114.7(3)
C14 C13 S5 114.8(3)
C13 C14 C15 109.0(4)
C13 C14 C11 125.5(4)
C15 C14 C11 125.5(4)
C16 C15 C14 114.3(4)
C16 C15 S6 110.7(3)
C14 C15 S6 135.0(3)
C15 C16 C17 113.8(4)
C15 C16 S5 111.5(3)
C17 C16 S5 134.6(3)
C18 C17 C16 110.8(4)
C17 C18 S6 113.8(3)

loop_
_geom_bond_atom_site_label_1
_geom_bond_atom_site_label_2
_geom_bond_distance
S1 C1 1.716(4)
S1 C4 1.727(4)
S2 C6 1.718(4)
S2 C3 1.740(4)
S3 C7 1.714(4)
S3 C10 1.731(4)
S4 C12 1.717(4)
S4 C9 1.733(4)
S5 C13 1.721(4)
S5 C16 1.725(4)
S6 C18 1.716(4)
S6 C15 1.727(4)
C1 C2 1.347(5)
C2 C3 1.405(5)
C3 C4 1.376(5)
C4 C5 1.439(4)
C5 C6 1.368(5)
C5 C8 1.468(5)
C7 C8 1.364(5)
C8 C9 1.427(4)
C9 C10 1.383(5)
C10 C11 1.436(5)
C11 C12 1.370(4)
C11 C14 1.461(5)
C13 C14 1.368(5)
C14 C15 1.437(4)
C15 C16 1.369(4)
C16 C17 1.423(4)
C17 C18 1.347(5)

loop_
_cod_related_entry_id
_cod_related_entry_database
_cod_related_entry_code
1 ChemSpider 21151791
